data_4322982
loop_
_publ_author_name
'Andrea V. Firth'
'Douglas W. Stephan'

_publ_section_title
;
 Cyclopentadienyl-Bis-Aryloxide Titanium Complexes
;
_journal_name_full 'Inorganic Chemistry'
_journal_page_first 4732
_journal_page_last 4734
_journal_paper_doi 10.1021/ic9800841
_journal_volume 37
_journal_year 1998
_chemical_formula_sum 'C35 H44 O2 S Ti'
_chemical_formula_weight 576.69
_space_group_IT_number 2
_symmetry_cell_setting triclinic
_symmetry_Int_Tables_number 2
_symmetry_space_group_name_Hall '-P 1'
_symmetry_space_group_name_H-M 'P -1'
_audit_creation_date 'Fri Jan  9 17:29:38 1998'
_audit_creation_method 'from TEXRAY.INF file'
_cell_angle_alpha 92.66(7)
_cell_angle_beta 102.44(7)
_cell_angle_gamma 78.73(7)
_cell_formula_units_Z 2
_cell_length_a 11.74(1)
_cell_length_b 14.15(1)
_cell_length_c 10.264(8)
_cell_measurement_reflns_used 5
_cell_measurement_temperature 296.2
_cell_measurement_theta_max 11.6
_cell_measurement_theta_min 8.4
_cell_volume 1633(2)
_computing_cell_refinement 'MSC/AFC Diffractometer Control'
_computing_data_collection 'MSC/AFC Diffractometer Control'
_computing_data_reduction teXsan
_computing_publication_material teXsan
_computing_structure_refinement teXsan
_computing_structure_solution SHELXS86
_diffrn_ambient_temperature 296.2
_diffrn_measurement_device AFC5R
_diffrn_measurement_method 'omega/2-theta scans'
_diffrn_orient_matrix_UB_11 0.00084
_diffrn_orient_matrix_UB_12 0.04430
_diffrn_orient_matrix_UB_13 0.07886
_diffrn_orient_matrix_UB_21 0.02387
_diffrn_orient_matrix_UB_22 -0.05683
_diffrn_orient_matrix_UB_23 0.06098
_diffrn_orient_matrix_UB_31 0.08560
_diffrn_orient_matrix_UB_32 0.00120
_diffrn_orient_matrix_UB_33 0.00404
_diffrn_radiation_monochromator graphite
_diffrn_radiation_source 'Rigaku rotating anode'
_diffrn_radiation_type MoKalpha
_diffrn_radiation_wavelength 0.7107
_diffrn_reflns_av_R_equivalents 20.16
_diffrn_reflns_limit_h_max 13
_diffrn_reflns_limit_h_min 0
_diffrn_reflns_limit_k_max 16
_diffrn_reflns_limit_k_min -16
_diffrn_reflns_limit_l_max 11
_diffrn_reflns_limit_l_min -12
_diffrn_reflns_number 6052
_diffrn_reflns_theta_max 25.00
_diffrn_standards_decay_% -1.83
_diffrn_standards_interval_count 150
_diffrn_standards_number 3
_exptl_absorpt_coefficient_mu 0.173
_exptl_absorpt_correction_T_max 1.000
_exptl_absorpt_correction_T_min 0.708
_exptl_absorpt_correction_type empirical
_exptl_absorpt_process_details psi-scan
_exptl_crystal_density_diffrn 1.17
_exptl_crystal_density_meas 0.000
_exptl_crystal_F_000 308.00
_exptl_crystal_size_max 0.30
_exptl_crystal_size_mid 0.20
_exptl_crystal_size_min 0.22
_refine_diff_density_max -0.42
_refine_diff_density_min 0.38
_refine_ls_extinction_coef 0.00000
_refine_ls_extinction_method none
_refine_ls_goodness_of_fit_obs 2.030
_refine_ls_matrix_type full
_refine_ls_number_parameters 142
_refine_ls_number_reflns 825
_refine_ls_number_restraints 0
_refine_ls_R_factor_obs 0.0910
_refine_ls_shift/esd_max 0.0200
_refine_ls_structure_factor_coef F
_refine_ls_weighting_scheme sigma
_refine_ls_wR_factor_obs 0.0690
_reflns_number_observed 825
_reflns_number_total 6052
_reflns_observed_criterion 3.00
_cod_data_source_file ic9800841_2.cif
_cod_data_source_block CpTi(OR)2SPh
_cod_original_cell_volume 1632(2)
_cod_original_sg_symbol_H-M 'P -1 '
_cod_original_formula_sum 'C35 H44 S O2 Ti'
_cod_database_code 4322982

loop_
_symmetry_equiv_pos_as_xyz
'   +x,   +y,   +z'
'   -x,   -y,   -z'

loop_
_atom_site_aniso_label
_atom_site_aniso_U_11
_atom_site_aniso_U_22
_atom_site_aniso_U_33
_atom_site_aniso_U_12
_atom_site_aniso_U_13
_atom_site_aniso_U_23
Ti(1) 0.047(4) 0.047(5) 0.023(4) -0.008(3) -0.005(4) 0.011(3)
S(1) 0.043(6) 0.046(6) 0.076(8) -0.029(5) -0.002(6) 0.012(5)
O(1) 0.03(1) 0.06(1) 0.04(2) 0.00(1) 0.02(1) 0.00(1)
O(2) 0.05(1) 0.02(1) 0.04(2) 0.006(10) 0.01(1) -0.02(1)

loop_
_atom_site_label
_atom_site_fract_x
_atom_site_fract_y
_atom_site_fract_z
_atom_site_U_iso_or_equiv
_atom_site_thermal_displace_type
_atom_site_calc_flag
_atom_site_calc_attached_atom
Ti(1) 0.7932(4) 0.8303(4) 0.4721(5) 0.040(2) Uij ? ?
S(1) 0.9812(6) 0.8662(5) 0.5642(8) 0.054(3) Uij ? ?
O(1) 0.734(1) 0.803(1) 0.611(2) 0.046(7) Uij ? ?
O(2) 0.821(1) 0.7167(10) 0.384(2) 0.041(7) Uij ? ?
C(1) 0.657(1) 0.975(1) 0.450(1) 0.0440 Uij ? ?
C(2) 0.764(1) 0.9977(10) 0.431(1) 0.0390 Uij ? ?
C(3) 0.790(1) 0.950(1) 0.315(2) 0.0409 Uij ? ?
C(4) 0.700(2) 0.898(1) 0.264(1) 0.0586 Uij ? ?
C(5) 0.618(1) 0.914(1) 0.347(2) 0.0645 Uij ? ?
C(6) 0.660(1) 0.828(1) 0.699(2) 0.0323 Uij ? ?
C(7) 0.562(2) 0.7837(10) 0.683(1) 0.0410 Uij ? ?
C(8) 0.482(1) 0.807(1) 0.768(2) 0.0502 Uij ? ?
C(9) 0.501(1) 0.876(1) 0.869(2) 0.0444 Uij ? ?
C(10) 0.599(2) 0.9202(9) 0.885(1) 0.0366 Uij ? ?
C(11) 0.679(1) 0.896(1) 0.800(2) 0.0223 Uij ? ?
C(12) 0.546(2) 0.708(2) 0.576(3) 0.066(10) Uij ? ?
C(13) 0.598(3) 0.611(2) 0.633(3) 0.13(1) Uij ? ?
C(14) 0.417(3) 0.706(2) 0.518(3) 0.14(1) Uij ? ?
C(15) 0.788(2) 0.936(2) 0.824(3) 0.07(1) Uij ? ?
C(16) 0.765(3) 1.048(2) 0.847(3) 0.14(1) Uij ? ?
C(17) 0.884(3) 0.891(2) 0.941(3) 0.11(1) Uij ? ?
C(18) 0.825(2) 0.6757(10) 0.261(1) 0.0293 Uij ? ?
C(19) 0.724(1) 0.653(1) 0.175(2) 0.0376 Uij ? ?
C(20) 0.730(1) 0.622(1) 0.045(2) 0.0497 Uij ? ?
C(21) 0.836(2) 0.6128(10) 0.001(1) 0.0540 Uij ? ?
C(22) 0.937(1) 0.635(1) 0.087(2) 0.0500 Uij ? ?
C(23) 0.931(1) 0.666(1) 0.217(2) 0.0347 Uij ? ?
C(24) 0.615(2) 0.654(2) 0.226(3) 0.064(10) Uij ? ?
C(25) 0.608(2) 0.555(2) 0.262(3) 0.11(1) Uij ? ?
C(26) 0.496(3) 0.693(2) 0.133(3) 0.12(1) Uij ? ?
C(27) 1.043(2) 0.682(2) 0.310(3) 0.067(10) Uij ? ?
C(28) 1.110(3) 0.747(2) 0.249(4) 0.15(1) Uij ? ?
C(29) 1.129(3) 0.588(2) 0.356(3) 0.12(1) Uij ? ?
C(30) 1.056(1) 0.775(1) 0.683(1) 0.0363 Uij ? ?
C(31) 1.149(2) 0.7980(9) 0.781(2) 0.0661 Uij ? ?
C(32) 1.212(1) 0.731(1) 0.879(1) 0.0726 Uij ? ?
C(33) 1.181(1) 0.641(1) 0.879(1) 0.0468 Uij ? ?
C(34) 1.088(2) 0.6172(9) 0.781(2) 0.0627 Uij ? ?
C(35) 1.026(1) 0.684(1) 0.683(1) 0.0596 Uij ? ?
H(1) 0.619(2) 0.998(2) 0.521(2) 0.0276 Uij ? ?
H(2) 0.810(2) 1.038(1) 0.486(2) 0.1028 Uij ? ?
H(3) 0.857(2) 0.952(2) 0.278(3) 0.1744 Uij ? ?
H(4) 0.695(3) 0.859(2) 0.186(2) 0.1364 Uij ? ?
H(5) 0.548(2) 0.887(2) 0.336(3) 0.1538 Uij ? ?
H(6) 1.170(2) 0.860(1) 0.780(3) 0.2081 Uij ? ?
H(7) 1.275(1) 0.747(2) 0.945(2) 0.2286 Uij ? ?
H(8) 1.224(2) 0.595(2) 0.946(2) 0.2458 Uij ? ?
H(9) 1.067(2) 0.556(1) 0.781(3) 0.2419 Uij ? ?
H(10) 0.962(1) 0.668(2) 0.617(2) 0.0891 Uij ? ?
H(11) 0.4158 0.7760 0.7543 0.0605 Uij ? ?
H(12) 0.4451 0.8904 0.9248 0.0523 Uij ? ?
H(13) 0.6097 0.9662 0.9542 0.0427 Uij ? ?
H(14) 0.5817 0.7183 0.5048 0.0815 Uij ? ?
H(15) 0.5567 0.6012 0.7002 0.1594 Uij ? ?
H(16) 0.5886 0.5649 0.5651 0.1594 Uij ? ?
H(17) 0.6785 0.6100 0.6711 0.1594 Uij ? ?
H(18) 0.3768 0.7652 0.4821 0.1736 Uij ? ?
H(19) 0.4103 0.6556 0.4549 0.1736 Uij ? ?
H(20) 0.3808 0.6915 0.5911 0.1736 Uij ? ?
H(21) 0.8181 0.9228 0.7453 0.0846 Uij ? ?
H(22) 0.8405 1.0673 0.8578 0.1653 Uij ? ?
H(23) 0.7130 1.0778 0.7710 0.1653 Uij ? ?
H(24) 0.7346 1.0621 0.9236 0.1653 Uij ? ?
H(25) 0.8534 0.9020 1.0197 0.1300 Uij ? ?
H(26) 0.9060 0.8251 0.9249 0.1300 Uij ? ?
H(27) 0.9496 0.9225 0.9479 0.1300 Uij ? ?
H(28) 0.6601 0.6072 -0.0123 0.0615 Uij ? ?
H(29) 0.8379 0.5914 -0.0877 0.0661 Uij ? ?
H(30) 1.0082 0.6284 0.0553 0.0540 Uij ? ?
H(31) 0.6196 0.6915 0.3058 0.0710 Uij ? ?
H(32) 0.5400 0.5558 0.2978 0.1342 Uij ? ?
H(33) 0.6027 0.5148 0.1831 0.1342 Uij ? ?
H(34) 0.6775 0.5276 0.3249 0.1342 Uij ? ?
H(35) 0.4947 0.7573 0.1122 0.1518 Uij ? ?
H(36) 0.4889 0.6543 0.0556 0.1518 Uij ? ?
H(37) 0.4345 0.6896 0.1783 0.1518 Uij ? ?
H(38) 1.0199 0.7138 0.3854 0.0867 Uij ? ?
H(39) 1.1778 0.7544 0.3149 0.1890 Uij ? ?
H(40) 1.1329 0.7152 0.1734 0.1890 Uij ? ?
H(41) 1.0593 0.8060 0.2269 0.1890 Uij ? ?
H(42) 1.0897 0.5498 0.3983 0.1498 Uij ? ?
H(43) 1.1530 0.5553 0.2816 0.1498 Uij ? ?
H(44) 1.1953 0.6037 0.4175 0.1498 Uij ? ?

loop_
_atom_type_symbol
_atom_type_oxidation_number
_atom_type_number_in_cell
_atom_type_scat_dispersion_real
_atom_type_scat_dispersion_imag
_atom_type_scat_source
C 0 35 0.003 0.002 'International Tables'
H 0 44 0.000 0.000 'International Tables'
O 0 2 0.011 0.006 'International Tables'
S 0 1 0.125 0.123 'International Tables'
Ti 0 1 0.278 0.446 'International Tables'

loop_
_geom_angle_atom_site_label_1
_geom_angle_atom_site_label_2
_geom_angle_atom_site_label_3
_geom_angle
_geom_angle_site_symmetry_1
_geom_angle_site_symmetry_2
_geom_angle_site_symmetry_3
_geom_angle_publ_flag
S(1) Ti(1) O(1) 105.9(5) ? ? ? yes
S(1) Ti(1) O(2) 105.8(5) ? ? ? yes
S(1) Ti(1) C(1) 107.1(5) ? ? ? yes
S(1) Ti(1) C(2) 77.5(4) ? ? ? yes
S(1) Ti(1) C(3) 82.7(4) ? ? ? yes
S(1) Ti(1) C(4) 115.9(6) ? ? ? yes
S(1) Ti(1) C(5) 135.1(5) ? ? ? yes
O(1) Ti(1) O(2) 105.0(8) ? ? ? yes
O(1) Ti(1) C(1) 88.0(6) ? ? ? yes
O(1) Ti(1) C(2) 113.4(6) ? ? ? yes
O(1) Ti(1) C(3) 145.3(6) ? ? ? yes
O(1) Ti(1) C(4) 131.7(6) ? ? ? yes
O(1) Ti(1) C(5) 97.4(6) ? ? ? yes
O(2) Ti(1) C(1) 139.5(6) ? ? ? yes
O(2) Ti(1) C(2) 139.0(7) ? ? ? yes
O(2) Ti(1) C(3) 104.8(7) ? ? ? yes
O(2) Ti(1) C(4) 86.4(6) ? ? ? yes
O(2) Ti(1) C(5) 104.4(6) ? ? ? yes
C(1) Ti(1) C(2) 34.7(6) ? ? ? yes
C(1) Ti(1) C(3) 57.6(6) ? ? ? yes
C(1) Ti(1) C(4) 58.1(5) ? ? ? yes
C(1) Ti(1) C(5) 35.2(5) ? ? ? yes
C(2) Ti(1) C(3) 34.3(5) ? ? ? yes
C(2) Ti(1) C(4) 57.5(5) ? ? ? yes
C(2) Ti(1) C(5) 57.9(5) ? ? ? yes
C(3) Ti(1) C(4) 34.5(6) ? ? ? yes
C(3) Ti(1) C(5) 57.8(6) ? ? ? yes
C(4) Ti(1) C(5) 35.1(7) ? ? ? yes
Ti(1) S(1) C(30) 107.2(7) ? ? ? yes
Ti(1) O(1) C(6) 150(1) ? ? ? yes
Ti(1) O(2) C(18) 144(1) ? ? ? yes
C(13) C(12) C(14) 105(2) ? ? ? yes
C(13) C(12) C(7) 109(2) ? ? ? yes
C(14) C(12) C(7) 112(2) ? ? ? yes
C(16) C(15) C(17) 107(2) ? ? ? yes
C(16) C(15) C(11) 113(2) ? ? ? yes
C(17) C(15) C(11) 114(2) ? ? ? yes
C(25) C(24) C(26) 105(2) ? ? ? yes
C(25) C(24) C(19) 110(2) ? ? ? yes
C(26) C(24) C(19) 117(2) ? ? ? yes
C(28) C(27) C(29) 108(2) ? ? ? yes
C(28) C(27) C(23) 112(2) ? ? ? yes
C(29) C(27) C(23) 113(2) ? ? ? yes
Ti(1) C(1) C(2) 74.4(8) ? ? ? yes
Ti(1) C(1) C(5) 71.6(8) ? ? ? yes
C(2) C(1) C(5) 107(1) ? ? ? yes
Ti(1) C(2) C(1) 70.9(9) ? ? ? yes
Ti(1) C(2) C(3) 73.1(9) ? ? ? yes
C(1) C(2) C(3) 107(1) ? ? ? yes
Ti(1) C(3) C(2) 72.6(9) ? ? ? yes
Ti(1) C(3) C(4) 71.2(9) ? ? ? yes
C(2) C(3) C(4) 108(1) ? ? ? yes
Ti(1) C(4) C(3) 74.3(9) ? ? ? yes
Ti(1) C(4) C(5) 71.2(8) ? ? ? yes
C(3) C(4) C(5) 107(1) ? ? ? yes
Ti(1) C(5) C(1) 73.2(8) ? ? ? yes
Ti(1) C(5) C(4) 73.7(8) ? ? ? yes
C(1) C(5) C(4) 108(1) ? ? ? yes
S(1) C(30) C(31) 116(1) ? ? ? yes
S(1) C(30) C(35) 123(1) ? ? ? yes
C(31) C(30) C(35) 120(1) ? ? ? yes
C(30) C(31) C(32) 120(1) ? ? ? yes
C(31) C(32) C(33) 119(1) ? ? ? yes
C(32) C(33) C(34) 120(1) ? ? ? yes
C(33) C(34) C(35) 119(1) ? ? ? yes
C(30) C(35) C(34) 120(1) ? ? ? yes
O(1) C(6) C(7) 117(1) ? ? ? yes
O(1) C(6) C(11) 122(1) ? ? ? yes
C(7) C(6) C(11) 120(1) ? ? ? yes
C(12) C(7) C(6) 119(1) ? ? ? yes
C(12) C(7) C(8) 120(1) ? ? ? yes
C(6) C(7) C(8) 120(1) ? ? ? yes
C(7) C(8) C(9) 119(1) ? ? ? yes
C(8) C(9) C(10) 120(1) ? ? ? yes
C(9) C(10) C(11) 120(1) ? ? ? yes
C(15) C(11) C(6) 119(1) ? ? ? yes
C(15) C(11) C(10) 120(1) ? ? ? yes
C(6) C(11) C(10) 119(1) ? ? ? yes
O(2) C(18) C(19) 121(1) ? ? ? yes
O(2) C(18) C(23) 117(1) ? ? ? yes
C(19) C(18) C(23) 119(1) ? ? ? yes
C(24) C(19) C(18) 119(1) ? ? ? yes
C(24) C(19) C(20) 120(1) ? ? ? yes
C(18) C(19) C(20) 119(1) ? ? ? yes
C(19) C(20) C(21) 119(1) ? ? ? yes
C(20) C(21) C(22) 120(1) ? ? ? yes
C(21) C(22) C(23) 119(1) ? ? ? yes
C(27) C(23) C(18) 121(1) ? ? ? yes
C(27) C(23) C(22) 118(1) ? ? ? yes
C(18) C(23) C(22) 120(1) ? ? ? yes

loop_
_geom_bond_atom_site_label_1
_geom_bond_atom_site_label_2
_geom_bond_distance
_geom_bond_site_symmetry_1
_geom_bond_site_symmetry_2
_geom_bond_publ_flag
Ti(1) S(1) 2.349(7) ? ? yes
Ti(1) O(1) 1.80(2) ? ? yes
Ti(1) O(2) 1.81(1) ? ? yes
Ti(1) C(1) 2.33(2) ? ? yes
Ti(1) C(2) 2.37(1) ? ? yes
Ti(1) C(3) 2.38(2) ? ? yes
Ti(1) C(4) 2.34(1) ? ? yes
Ti(1) C(5) 2.31(1) ? ? yes
S(1) C(30) 1.78(2) ? ? yes
O(1) C(6) 1.37(2) ? ? yes
O(2) C(18) 1.37(2) ? ? yes
C(12) C(13) 1.49(4) ? ? yes
C(12) C(14) 1.51(4) ? ? yes
C(12) C(7) 1.51(3) ? ? yes
C(15) C(16) 1.56(4) ? ? yes
C(15) C(17) 1.52(4) ? ? yes
C(15) C(11) 1.47(3) ? ? yes
C(24) C(25) 1.50(4) ? ? yes
C(24) C(26) 1.52(4) ? ? yes
C(24) C(19) 1.49(4) ? ? yes
C(27) C(28) 1.55(5) ? ? yes
C(27) C(29) 1.53(4) ? ? yes
C(27) C(23) 1.49(3) ? ? yes
C(1) C(2) 1.40(2) ? ? yes
C(1) C(5) 1.40(2) ? ? yes
C(2) C(3) 1.40(2) ? ? yes
C(3) C(4) 1.40(2) ? ? yes
C(4) C(5) 1.40(3) ? ? yes
C(30) C(31) 1.39(2) ? ? yes
C(30) C(35) 1.39(3) ? ? yes
C(31) C(32) 1.39(2) ? ? yes
C(32) C(33) 1.39(3) ? ? yes
C(33) C(34) 1.39(2) ? ? yes
C(34) C(35) 1.39(2) ? ? yes
C(6) C(7) 1.39(3) ? ? yes
C(6) C(11) 1.39(2) ? ? yes
C(7) C(8) 1.39(3) ? ? yes
C(8) C(9) 1.39(2) ? ? yes
C(9) C(10) 1.39(3) ? ? yes
C(10) C(11) 1.39(3) ? ? yes
C(18) C(19) 1.39(2) ? ? yes
C(18) C(23) 1.39(3) ? ? yes
C(19) C(20) 1.39(3) ? ? yes
C(20) C(21) 1.39(3) ? ? yes
C(21) C(22) 1.39(2) ? ? yes
C(22) C(23) 1.39(3) ? ? yes
